data_4306407
loop_
_publ_author_name
'Jos\'e Ruiz'
'Venancio Rodr\'iguez'
'Natalia Cutillas'
'Gregorio L\'opez'
'Delia Bautista'

_publ_section_title
;
Acetonimine and 4-Imino-2-methylpentan-2-amino Platinum(II) Complexes:
Synthesis and in Vitro Antitumor Activity
;
_journal_name_full 'Inorganic Chemistry'
_journal_page_first 10025
_journal_page_last 10036
_journal_paper_doi 10.1021/ic8012359
_journal_volume 47
_journal_year 2008
_chemical_formula_sum 'C18 H14 F10 N2 Pt'
_chemical_formula_weight 643.40
_chemical_name_systematic
; 
 ? 
;
_space_group_IT_number 14
_symmetry_cell_setting monoclinic
_symmetry_space_group_name_Hall '-P 2yn'
_symmetry_space_group_name_H-M 'P 1 21/n 1'
_atom_sites_solution_hydrogens geom
_atom_sites_solution_primary direct
_atom_sites_solution_secondary difmap
_audit_creation_method SHELXL-97
_cell_angle_alpha 90.00
_cell_angle_beta 91.291(2)
_cell_angle_gamma 90.00
_cell_formula_units_Z 8
_cell_length_a 9.2445(4)
_cell_length_b 20.1630(11)
_cell_length_c 20.8673(10)
_cell_measurement_reflns_used 7944
_cell_measurement_temperature 100(2)
_cell_measurement_theta_max 28.03
_cell_measurement_theta_min 2.42
_cell_volume 3888.6(3)
_computing_cell_refinement 'BRUKER SAINT'
_computing_data_collection 'BRUKER SMART'
_computing_data_reduction 'BRUKER SAINT'
_computing_molecular_graphics 'BRUKER SHELXTL'
_computing_publication_material 'BRUKER SHELXTL'
_computing_structure_refinement 'SHELXL-97 (Sheldrick, 1997)'
_computing_structure_solution 'SHELXS-97 (Sheldrick, 1990)'
_diffrn_ambient_temperature 100(2)
_diffrn_detector_area_resol_mean 8.26
_diffrn_measured_fraction_theta_full 1.000
_diffrn_measured_fraction_theta_max 0.942
_diffrn_measurement_device_type 'Bruker SMART APEX CCD'
_diffrn_measurement_method \w-scan
_diffrn_radiation_monochromator graphite
_diffrn_radiation_source 'fine-focus sealed tube'
_diffrn_radiation_type MoK\a
_diffrn_radiation_wavelength 0.71073
_diffrn_reflns_av_R_equivalents 0.0188
_diffrn_reflns_av_sigmaI/netI 0.0145
_diffrn_reflns_limit_h_max 12
_diffrn_reflns_limit_h_min -12
_diffrn_reflns_limit_k_max 26
_diffrn_reflns_limit_k_min -26
_diffrn_reflns_limit_l_max 27
_diffrn_reflns_limit_l_min -27
_diffrn_reflns_number 44273
_diffrn_reflns_theta_full 26.00
_diffrn_reflns_theta_max 28.16
_diffrn_reflns_theta_min 1.95
_exptl_absorpt_coefficient_mu 7.318
_exptl_absorpt_correction_T_max 0.3872
_exptl_absorpt_correction_T_min 0.2255
_exptl_absorpt_correction_type multi-scan
_exptl_absorpt_process_details SADABS
_exptl_crystal_colour colourless
_exptl_crystal_density_diffrn 2.198
_exptl_crystal_density_method 'not measured'
_exptl_crystal_description prism
_exptl_crystal_F_000 2432
_exptl_crystal_size_max 0.31
_exptl_crystal_size_mid 0.24
_exptl_crystal_size_min 0.16
_refine_diff_density_max 0.795
_refine_diff_density_min -0.688
_refine_diff_density_rms 0.087
_refine_ls_extinction_method none
_refine_ls_goodness_of_fit_ref 1.123
_refine_ls_hydrogen_treatment 'NH free,rigid methyls,others riding'
_refine_ls_matrix_type full
_refine_ls_number_parameters 583
_refine_ls_number_reflns 8995
_refine_ls_number_restraints 0
_refine_ls_restrained_S_all 1.123
_refine_ls_R_factor_all 0.0173
_refine_ls_R_factor_gt 0.0161
_refine_ls_shift/su_max 0.002
_refine_ls_shift/su_mean 0.000
_refine_ls_structure_factor_coef Fsqd
_refine_ls_weighting_details 'calc w=1/[\s^2^(Fo^2^)+(0.0183P)^2^+3.3561P] where P=(Fo^2^+2Fc^2^)/3'
_refine_ls_weighting_scheme calc
_refine_ls_wR_factor_gt 0.0382
_refine_ls_wR_factor_ref 0.0386
_reflns_number_gt 8656
_reflns_number_total 8995
_reflns_threshold_expression >2sigma(I)
_cod_data_source_file ic8012359_si_001_3.cif
_cod_data_source_block vrr501s
_cod_database_code 4306407

loop_
_symmetry_equiv_pos_as_xyz
'x, y, z'
'-x+1/2, y+1/2, -z+1/2'
'-x, -y, -z'
'x-1/2, -y-1/2, z-1/2'

loop_
_atom_site_label
_atom_site_type_symbol
_atom_site_fract_x
_atom_site_fract_y
_atom_site_fract_z
_atom_site_U_iso_or_equiv
_atom_site_adp_type
_atom_site_occupancy
_atom_site_symmetry_multiplicity
_atom_site_calc_flag
_atom_site_refinement_flags
_atom_site_disorder_assembly
_atom_site_disorder_group
Pt1 Pt 0.056334(8) 0.014542(4) 0.381129(4) 0.01210(3) Uani 1 1 d . . .
Pt2 Pt 0.501680(8) 0.616263(4) 0.450027(4) 0.01240(3) Uani 1 1 d . . .
N1 N -0.1531(2) 0.04973(9) 0.37173(9) 0.0148(4) Uani 1 1 d . . .
H01 H -0.212(3) 0.0322(14) 0.3940(14) 0.021(7) Uiso 1 1 d . . .
N2 N 0.1027(2) 0.09224(10) 0.44345(9) 0.0158(4) Uani 1 1 d . . .
H02 H 0.064(3) 0.0899(13) 0.4780(13) 0.015(6) Uiso 1 1 d . . .
N3 N 0.6598(2) 0.57533(10) 0.39320(9) 0.0159(4) Uani 1 1 d . . .
H03 H 0.626(3) 0.5515(14) 0.3663(14) 0.020(7) Uiso 1 1 d . . .
N4 N 0.5841(2) 0.56592(10) 0.53007(9) 0.0150(4) Uani 1 1 d . . .
H04 H 0.594(3) 0.5220(15) 0.5308(13) 0.021(7) Uiso 1 1 d . . .
C1 C -0.2073(2) 0.09572(11) 0.33676(11) 0.0184(4) Uani 1 1 d . . .
C2 C -0.1150(3) 0.13464(12) 0.29201(12) 0.0232(5) Uani 1 1 d . . .
H2A H -0.1048 0.1802 0.3078 0.028 Uiso 1 1 calc R . .
H2B H -0.1607 0.1351 0.2492 0.028 Uiso 1 1 calc R . .
H2C H -0.0192 0.1140 0.2899 0.028 Uiso 1 1 calc R . .
C3 C -0.3642(3) 0.11395(12) 0.33871(13) 0.0234(5) Uani 1 1 d . . .
H3A H -0.4128 0.1003 0.2986 0.028 Uiso 1 1 calc R . .
H3B H -0.3735 0.1620 0.3440 0.028 Uiso 1 1 calc R . .
H3C H -0.4090 0.0914 0.3748 0.028 Uiso 1 1 calc R . .
C4 C 0.1840(2) 0.14319(11) 0.43984(11) 0.0161(4) Uani 1 1 d . . .
C5 C 0.2001(3) 0.19225(11) 0.49369(11) 0.0202(5) Uani 1 1 d . . .
H5A H 0.1405 0.1783 0.5295 0.024 Uiso 1 1 calc R . .
H5B H 0.1687 0.2361 0.4788 0.024 Uiso 1 1 calc R . .
H5C H 0.3018 0.1943 0.5079 0.024 Uiso 1 1 calc R . .
C6 C 0.2662(3) 0.15657(12) 0.38064(12) 0.0219(5) Uani 1 1 d . . .
H6A H 0.2556 0.1189 0.3512 0.026 Uiso 1 1 calc R . .
H6B H 0.3688 0.1628 0.3919 0.026 Uiso 1 1 calc R . .
H6C H 0.2284 0.1968 0.3598 0.026 Uiso 1 1 calc R . .
C11 C 0.0002(2) -0.06563(11) 0.32915(11) 0.0164(4) Uani 1 1 d . . .
C12 C 0.0077(2) -0.12924(12) 0.35496(11) 0.0190(5) Uani 1 1 d . . .
C13 C -0.0451(3) -0.18557(12) 0.32431(13) 0.0255(5) Uani 1 1 d . . .
C14 C -0.1067(3) -0.18008(14) 0.26393(14) 0.0313(6) Uani 1 1 d . . .
C15 C -0.1148(3) -0.11857(15) 0.23598(13) 0.0309(6) Uani 1 1 d . . .
C16 C -0.0617(2) -0.06337(12) 0.26818(11) 0.0213(5) Uani 1 1 d . . .
C21 C 0.2601(2) -0.01944(10) 0.38702(10) 0.0139(4) Uani 1 1 d . . .
C22 C 0.3233(2) -0.04370(11) 0.44326(10) 0.0160(4) Uani 1 1 d . . .
C23 C 0.4624(3) -0.06811(11) 0.44853(11) 0.0181(4) Uani 1 1 d . . .
C24 C 0.5476(2) -0.06882(11) 0.39518(12) 0.0198(5) Uani 1 1 d . . .
C25 C 0.4920(2) -0.04508(11) 0.33782(11) 0.0195(5) Uani 1 1 d . . .
C26 C 0.3513(2) -0.02152(11) 0.33501(10) 0.0162(4) Uani 1 1 d . . .
C31 C 0.7970(2) 0.58116(11) 0.39343(10) 0.0171(4) Uani 1 1 d . . .
C32 C 0.8736(3) 0.62141(13) 0.44367(12) 0.0254(5) Uani 1 1 d . . .
H32A H 0.8032 0.6487 0.4662 0.030 Uiso 1 1 calc R . .
H32B H 0.9448 0.6502 0.4235 0.030 Uiso 1 1 calc R . .
H32C H 0.9230 0.5918 0.4743 0.030 Uiso 1 1 calc R . .
C33 C 0.8883(3) 0.54828(14) 0.34427(12) 0.0257(5) Uani 1 1 d . . .
H33A H 0.8266 0.5214 0.3157 0.031 Uiso 1 1 calc R . .
H33B H 0.9603 0.5198 0.3657 0.031 Uiso 1 1 calc R . .
H33C H 0.9377 0.5822 0.3192 0.031 Uiso 1 1 calc R . .
C34 C 0.6346(2) 0.58876(11) 0.58318(10) 0.0159(4) Uani 1 1 d . . .
C35 C 0.6402(3) 0.66171(12) 0.59566(11) 0.0220(5) Uani 1 1 d . . .
H35A H 0.6079 0.6857 0.5571 0.026 Uiso 1 1 calc R . .
H35B H 0.7398 0.6747 0.6070 0.026 Uiso 1 1 calc R . .
H35C H 0.5768 0.6726 0.6311 0.026 Uiso 1 1 calc R . .
C36 C 0.6938(3) 0.54429(13) 0.63485(11) 0.0239(5) Uani 1 1 d . . .
H36A H 0.6769 0.4979 0.6228 0.036 Uiso 1 1 calc R . .
H36B H 0.6453 0.5538 0.6751 0.036 Uiso 1 1 calc R . .
H36C H 0.7980 0.5520 0.6405 0.036 Uiso 1 1 calc R . .
C41 C 0.4305(2) 0.66941(11) 0.37392(10) 0.0153(4) Uani 1 1 d . . .
C42 C 0.5117(2) 0.72201(12) 0.35129(11) 0.0182(4) Uani 1 1 d . . .
C43 C 0.4668(3) 0.76364(12) 0.30218(11) 0.0211(5) Uani 1 1 d . . .
C44 C 0.3338(3) 0.75276(13) 0.27263(11) 0.0237(5) Uani 1 1 d . . .
C45 C 0.2500(2) 0.70038(13) 0.29218(11) 0.0214(5) Uani 1 1 d . . .
C46 C 0.2983(2) 0.66088(11) 0.34238(11) 0.0182(4) Uani 1 1 d . . .
C51 C 0.3403(2) 0.65516(11) 0.50089(10) 0.0156(4) Uani 1 1 d . . .
C52 C 0.3206(2) 0.72261(12) 0.51054(11) 0.0189(4) Uani 1 1 d . . .
C53 C 0.2102(3) 0.74965(12) 0.54546(12) 0.0222(5) Uani 1 1 d . . .
C54 C 0.1129(2) 0.70806(13) 0.57447(11) 0.0219(5) Uani 1 1 d . . .
C55 C 0.1253(2) 0.64083(12) 0.56597(11) 0.0194(5) Uani 1 1 d . . .
C56 C 0.2360(2) 0.61615(11) 0.52962(11) 0.0170(4) Uani 1 1 d . . .
F12 F 0.06591(16) -0.13888(7) 0.41447(7) 0.0248(3) Uani 1 1 d . . .
F13 F -0.03775(18) -0.24494(7) 0.35383(9) 0.0371(4) Uani 1 1 d . . .
F14 F -0.15849(18) -0.23391(9) 0.23321(10) 0.0480(5) Uani 1 1 d . . .
F15 F -0.1741(2) -0.11200(10) 0.17636(8) 0.0471(5) Uani 1 1 d . . .
F16 F -0.07560(17) -0.00435(8) 0.23728(7) 0.0289(3) Uani 1 1 d . . .
F22 F 0.24560(15) -0.04366(7) 0.49800(6) 0.0226(3) Uani 1 1 d . . .
F23 F 0.51669(15) -0.09037(7) 0.50511(7) 0.0253(3) Uani 1 1 d . . .
F24 F 0.68497(15) -0.09074(8) 0.39929(8) 0.0300(3) Uani 1 1 d . . .
F25 F 0.57536(16) -0.04361(7) 0.28596(7) 0.0284(3) Uani 1 1 d . . .
F26 F 0.30421(15) 0.00240(7) 0.27705(6) 0.0228(3) Uani 1 1 d . . .
F42 F 0.64364(15) 0.73565(7) 0.37815(7) 0.0250(3) Uani 1 1 d . . .
F43 F 0.55010(18) 0.81406(7) 0.28269(7) 0.0321(3) Uani 1 1 d . . .
F44 F 0.28743(18) 0.79263(8) 0.22481(7) 0.0341(4) Uani 1 1 d . . .
F45 F 0.12217(15) 0.68843(8) 0.26205(7) 0.0302(3) Uani 1 1 d . . .
F46 F 0.20770(15) 0.61190(7) 0.36084(7) 0.0244(3) Uani 1 1 d . . .
F52 F 0.41594(16) 0.76672(7) 0.48589(7) 0.0272(3) Uani 1 1 d . . .
F53 F 0.19642(18) 0.81557(7) 0.55213(8) 0.0334(4) Uani 1 1 d . . .
F54 F 0.00694(16) 0.73296(8) 0.61068(7) 0.0307(3) Uani 1 1 d . . .
F55 F 0.02885(16) 0.60004(8) 0.59340(7) 0.0294(3) Uani 1 1 d . . .
F56 F 0.23989(15) 0.54900(7) 0.52315(7) 0.0247(3) Uani 1 1 d . . .

loop_
_atom_site_aniso_label
_atom_site_aniso_U_11
_atom_site_aniso_U_22
_atom_site_aniso_U_33
_atom_site_aniso_U_23
_atom_site_aniso_U_13
_atom_site_aniso_U_12
Pt1 0.01320(4) 0.01276(4) 0.01036(4) -0.00081(3) 0.00066(3) 0.00040(3)
Pt2 0.01250(4) 0.01295(4) 0.01171(4) -0.00186(3) -0.00094(3) 0.00042(3)
N1 0.0164(9) 0.0158(9) 0.0124(9) -0.0009(7) 0.0023(7) -0.0011(7)
N2 0.0170(9) 0.0177(9) 0.0127(9) -0.0023(7) 0.0019(7) 0.0009(7)
N3 0.0176(9) 0.0167(9) 0.0133(9) -0.0035(7) -0.0021(7) 0.0002(7)
N4 0.0153(9) 0.0139(9) 0.0158(9) -0.0009(7) -0.0007(7) 0.0001(7)
C1 0.0193(11) 0.0180(11) 0.0179(11) -0.0025(9) 0.0016(8) 0.0013(9)
C2 0.0240(12) 0.0234(12) 0.0223(12) 0.0057(10) 0.0033(9) 0.0001(10)
C3 0.0195(12) 0.0237(13) 0.0271(13) 0.0008(10) 0.0005(9) 0.0055(9)
C4 0.0150(10) 0.0151(10) 0.0183(11) -0.0006(8) -0.0010(8) 0.0038(8)
C5 0.0258(12) 0.0155(11) 0.0194(11) -0.0021(9) -0.0012(9) -0.0011(9)
C6 0.0243(12) 0.0185(11) 0.0230(12) 0.0024(9) 0.0058(9) 0.0011(9)
C11 0.0122(10) 0.0203(11) 0.0167(10) -0.0053(8) 0.0023(8) 0.0014(8)
C12 0.0164(11) 0.0196(11) 0.0211(11) -0.0049(9) 0.0045(8) -0.0010(9)
C13 0.0214(12) 0.0178(12) 0.0377(14) -0.0085(10) 0.0093(10) -0.0035(9)
C14 0.0205(12) 0.0305(14) 0.0427(16) -0.0232(12) -0.0011(11) -0.0015(10)
C15 0.0203(12) 0.0466(17) 0.0253(13) -0.0193(12) -0.0096(10) 0.0077(11)
C16 0.0176(11) 0.0257(12) 0.0204(11) -0.0059(9) -0.0008(9) 0.0062(9)
C21 0.0144(10) 0.0130(10) 0.0145(10) -0.0012(8) 0.0004(8) -0.0008(8)
C22 0.0194(11) 0.0146(10) 0.0140(10) -0.0012(8) 0.0029(8) -0.0015(8)
C23 0.0206(11) 0.0154(11) 0.0182(11) 0.0024(8) -0.0049(8) -0.0006(8)
C24 0.0143(10) 0.0145(11) 0.0307(12) 0.0020(9) 0.0018(9) 0.0008(8)
C25 0.0196(11) 0.0161(11) 0.0231(12) 0.0015(9) 0.0081(9) -0.0005(9)
C26 0.0195(11) 0.0155(11) 0.0136(10) 0.0014(8) 0.0006(8) -0.0001(8)
C31 0.0196(11) 0.0171(11) 0.0145(10) 0.0018(8) -0.0006(8) 0.0004(9)
C32 0.0199(12) 0.0327(14) 0.0234(12) -0.0050(10) -0.0005(9) -0.0055(10)
C33 0.0201(12) 0.0332(14) 0.0239(12) -0.0066(10) 0.0046(9) 0.0017(10)
C34 0.0135(10) 0.0193(11) 0.0151(10) 0.0010(8) 0.0021(8) -0.0019(8)
C35 0.0266(12) 0.0203(12) 0.0190(11) -0.0030(9) -0.0039(9) -0.0033(9)
C36 0.0238(12) 0.0301(13) 0.0175(11) 0.0051(10) -0.0026(9) -0.0003(10)
C41 0.0164(10) 0.0172(10) 0.0123(10) -0.0026(8) 0.0009(8) 0.0022(8)
C42 0.0174(11) 0.0206(11) 0.0166(11) -0.0025(9) -0.0013(8) 0.0001(9)
C43 0.0284(12) 0.0183(11) 0.0167(11) 0.0015(9) 0.0040(9) 0.0008(9)
C44 0.0326(13) 0.0248(12) 0.0135(11) 0.0006(9) -0.0014(9) 0.0115(10)
C45 0.0182(11) 0.0303(13) 0.0156(11) -0.0036(9) -0.0039(8) 0.0074(9)
C46 0.0150(10) 0.0206(11) 0.0191(11) -0.0031(9) 0.0000(8) 0.0016(8)
C51 0.0161(10) 0.0178(11) 0.0127(10) -0.0006(8) -0.0030(8) 0.0026(8)
C52 0.0190(11) 0.0185(11) 0.0191(11) -0.0009(9) -0.0001(8) -0.0009(9)
C53 0.0248(12) 0.0185(11) 0.0233(12) -0.0067(9) -0.0015(9) 0.0057(9)
C54 0.0179(11) 0.0290(13) 0.0187(11) -0.0049(10) 0.0002(9) 0.0100(9)
C55 0.0165(11) 0.0263(12) 0.0154(10) 0.0034(9) -0.0003(8) 0.0009(9)
C56 0.0194(11) 0.0152(11) 0.0164(11) 0.0000(8) -0.0018(8) 0.0040(8)
F12 0.0344(8) 0.0187(7) 0.0212(7) 0.0039(6) 0.0013(6) -0.0033(6)
F13 0.0421(9) 0.0173(7) 0.0524(11) -0.0059(7) 0.0148(8) -0.0067(7)
F14 0.0326(9) 0.0414(10) 0.0694(13) -0.0383(9) -0.0080(8) -0.0032(8)
F15 0.0434(10) 0.0640(13) 0.0329(9) -0.0272(9) -0.0223(8) 0.0158(9)
F16 0.0363(9) 0.0336(8) 0.0165(7) -0.0022(6) -0.0059(6) 0.0131(7)
F22 0.0254(7) 0.0303(8) 0.0121(6) 0.0017(5) 0.0031(5) 0.0052(6)
F23 0.0261(7) 0.0274(7) 0.0219(7) 0.0049(6) -0.0080(6) 0.0037(6)
F24 0.0157(7) 0.0307(8) 0.0437(9) 0.0085(7) 0.0028(6) 0.0070(6)
F25 0.0261(8) 0.0289(8) 0.0309(8) 0.0076(6) 0.0161(6) 0.0053(6)
F26 0.0259(7) 0.0294(7) 0.0132(6) 0.0029(6) 0.0026(5) 0.0049(6)
F42 0.0200(7) 0.0268(8) 0.0280(8) 0.0032(6) -0.0059(6) -0.0074(6)
F43 0.0422(9) 0.0231(8) 0.0310(8) 0.0081(6) 0.0042(7) -0.0047(7)
F44 0.0462(10) 0.0364(9) 0.0194(7) 0.0085(6) -0.0051(7) 0.0128(7)
F45 0.0212(7) 0.0469(10) 0.0221(7) -0.0036(7) -0.0095(6) 0.0068(7)
F46 0.0170(7) 0.0280(8) 0.0282(8) 0.0002(6) -0.0031(6) -0.0052(5)
F52 0.0295(8) 0.0178(7) 0.0347(8) -0.0042(6) 0.0083(6) -0.0057(6)
F53 0.0403(9) 0.0182(7) 0.0419(9) -0.0107(7) 0.0063(7) 0.0084(6)
F54 0.0243(8) 0.0390(9) 0.0292(8) -0.0068(7) 0.0068(6) 0.0114(6)
F55 0.0237(7) 0.0353(8) 0.0296(8) 0.0051(7) 0.0101(6) -0.0023(6)
F56 0.0290(8) 0.0144(7) 0.0310(8) 0.0028(6) 0.0085(6) 0.0004(6)

loop_
_atom_type_symbol
_atom_type_description
_atom_type_scat_dispersion_real
_atom_type_scat_dispersion_imag
_atom_type_scat_source
C C 0.0033 0.0016 'International Tables Vol C Tables 4.2.6.8 and 6.1.1.4'
H H 0.0000 0.0000 'International Tables Vol C Tables 4.2.6.8 and 6.1.1.4'
N N 0.0061 0.0033 'International Tables Vol C Tables 4.2.6.8 and 6.1.1.4'
F F 0.0171 0.0103 'International Tables Vol C Tables 4.2.6.8 and 6.1.1.4'
Pt Pt -1.7033 8.3905 'International Tables Vol C Tables 4.2.6.8 and 6.1.1.4'

loop_
_geom_angle_atom_site_label_1
_geom_angle_atom_site_label_2
_geom_angle_atom_site_label_3
_geom_angle
_geom_angle_site_symmetry_1
_geom_angle_site_symmetry_3
_geom_angle_publ_flag
C21 Pt1 C11 89.37(9) . . ?
C21 Pt1 N1 178.07(8) . . ?
C11 Pt1 N1 89.72(8) . . ?
C21 Pt1 N2 92.23(8) . . ?
C11 Pt1 N2 173.49(8) . . ?
N1 Pt1 N2 88.87(7) . . ?
C51 Pt2 C41 88.59(8) . . ?
C51 Pt2 N3 176.70(8) . . ?
C41 Pt2 N3 89.02(8) . . ?
C51 Pt2 N4 91.67(8) . . ?
C41 Pt2 N4 176.54(8) . . ?
N3 Pt2 N4 90.85(7) . . ?
C1 N1 Pt1 131.20(17) . . ?
C4 N2 Pt1 133.22(16) . . ?
C31 N3 Pt2 132.50(17) . . ?
C34 N4 Pt2 129.71(16) . . ?
N1 C1 C3 122.1(2) . . ?
N1 C1 C2 121.0(2) . . ?
C3 C1 C2 116.9(2) . . ?
N2 C4 C6 120.5(2) . . ?
N2 C4 C5 122.3(2) . . ?
C6 C4 C5 117.2(2) . . ?
C16 C11 C12 113.7(2) . . ?
C16 C11 Pt1 124.50(18) . . ?
C12 C11 Pt1 121.51(17) . . ?
F12 C12 C13 115.7(2) . . ?
F12 C12 C11 120.1(2) . . ?
C13 C12 C11 124.2(2) . . ?
F13 C13 C14 120.4(2) . . ?
F13 C13 C12 120.2(2) . . ?
C14 C13 C12 119.4(2) . . ?
F14 C14 C15 120.8(3) . . ?
F14 C14 C13 120.5(3) . . ?
C15 C14 C13 118.7(2) . . ?
F15 C15 C14 119.7(2) . . ?
F15 C15 C16 119.9(3) . . ?
C14 C15 C16 120.3(2) . . ?
F16 C16 C11 119.9(2) . . ?
F16 C16 C15 116.4(2) . . ?
C11 C16 C15 123.7(2) . . ?
C22 C21 C26 113.5(2) . . ?
C22 C21 Pt1 123.29(16) . . ?
C26 C21 Pt1 123.22(16) . . ?
F22 C22 C23 116.20(19) . . ?
F22 C22 C21 119.26(19) . . ?
C23 C22 C21 124.5(2) . . ?
F23 C23 C24 119.7(2) . . ?
F23 C23 C22 121.1(2) . . ?
C24 C23 C22 119.2(2) . . ?
F24 C24 C25 120.2(2) . . ?
F24 C24 C23 120.5(2) . . ?
C25 C24 C23 119.3(2) . . ?
F25 C25 C24 119.8(2) . . ?
F25 C25 C26 120.9(2) . . ?
C24 C25 C26 119.2(2) . . ?
F26 C26 C25 116.1(2) . . ?
F26 C26 C21 119.64(19) . . ?
C25 C26 C21 124.3(2) . . ?
N3 C31 C32 120.6(2) . . ?
N3 C31 C33 122.2(2) . . ?
C32 C31 C33 117.2(2) . . ?
N4 C34 C35 121.1(2) . . ?
N4 C34 C36 121.9(2) . . ?
C35 C34 C36 117.0(2) . . ?
C46 C41 C42 114.3(2) . . ?
C46 C41 Pt2 125.29(17) . . ?
C42 C41 Pt2 120.32(16) . . ?
F42 C42 C43 115.8(2) . . ?
F42 C42 C41 120.1(2) . . ?
C43 C42 C41 124.1(2) . . ?
F43 C43 C42 121.3(2) . . ?
F43 C43 C44 119.7(2) . . ?
C42 C43 C44 119.0(2) . . ?
F44 C44 C45 120.5(2) . . ?
F44 C44 C43 120.1(2) . . ?
C45 C44 C43 119.4(2) . . ?
F45 C45 C44 119.5(2) . . ?
F45 C45 C46 121.0(2) . . ?
C44 C45 C46 119.5(2) . . ?
F46 C46 C45 116.3(2) . . ?
F46 C46 C41 119.9(2) . . ?
C45 C46 C41 123.7(2) . . ?
C52 C51 C56 113.4(2) . . ?
C52 C51 Pt2 124.09(17) . . ?
C56 C51 Pt2 122.49(16) . . ?
F52 C52 C53 115.7(2) . . ?
F52 C52 C51 119.8(2) . . ?
C53 C52 C51 124.4(2) . . ?
F53 C53 C54 119.5(2) . . ?
F53 C53 C52 121.3(2) . . ?
C54 C53 C52 119.3(2) . . ?
F54 C54 C55 120.3(2) . . ?
F54 C54 C53 120.6(2) . . ?
C55 C54 C53 119.1(2) . . ?
F55 C55 C54 119.3(2) . . ?
F55 C55 C56 121.2(2) . . ?
C54 C55 C56 119.5(2) . . ?
F56 C56 C55 115.8(2) . . ?
F56 C56 C51 120.0(2) . . ?
C55 C56 C51 124.3(2) . . ?

loop_
_geom_bond_atom_site_label_1
_geom_bond_atom_site_label_2
_geom_bond_distance
_geom_bond_site_symmetry_2
_geom_bond_publ_flag
Pt1 C21 2.006(2) . ?
Pt1 C11 2.008(2) . ?
Pt1 N1 2.0673(19) . ?
Pt1 N2 2.0747(19) . ?
Pt2 C51 2.010(2) . ?
Pt2 C41 2.014(2) . ?
Pt2 N3 2.0742(19) . ?
Pt2 N4 2.0839(19) . ?
N1 C1 1.275(3) . ?
N2 C4 1.276(3) . ?
N3 C31 1.274(3) . ?
N4 C34 1.279(3) . ?
C1 C3 1.498(3) . ?
C1 C2 1.500(3) . ?
C4 C6 1.490(3) . ?
C4 C5 1.502(3) . ?
C11 C16 1.384(3) . ?
C11 C12 1.392(3) . ?
C12 F12 1.356(3) . ?
C12 C13 1.387(3) . ?
C13 F13 1.347(3) . ?
C13 C14 1.375(4) . ?
C14 F14 1.343(3) . ?
C14 C15 1.372(4) . ?
C15 F15 1.355(3) . ?
C15 C16 1.384(4) . ?
C16 F16 1.358(3) . ?
C21 C22 1.388(3) . ?
C21 C26 1.390(3) . ?
C22 F22 1.363(2) . ?
C22 C23 1.379(3) . ?
C23 F23 1.349(2) . ?
C23 C24 1.378(3) . ?
C24 F24 1.345(3) . ?
C24 C25 1.378(3) . ?
C25 F25 1.343(3) . ?
C25 C26 1.384(3) . ?
C26 F26 1.364(3) . ?
C31 C32 1.492(3) . ?
C31 C33 1.498(3) . ?
C34 C35 1.494(3) . ?
C34 C36 1.497(3) . ?
C41 C46 1.385(3) . ?
C41 C42 1.388(3) . ?
C42 F42 1.359(3) . ?
C42 C43 1.381(3) . ?
C43 F43 1.344(3) . ?
C43 C44 1.381(4) . ?
C44 F44 1.344(3) . ?
C44 C45 1.377(4) . ?
C45 F45 1.348(3) . ?
C45 C46 1.382(3) . ?
C46 F46 1.357(3) . ?
C51 C52 1.387(3) . ?
C51 C56 1.391(3) . ?
C52 F52 1.361(3) . ?
C52 C53 1.380(3) . ?
C53 F53 1.343(3) . ?
C53 C54 1.380(4) . ?
C54 F54 1.348(3) . ?
C54 C55 1.372(3) . ?
C55 F55 1.350(3) . ?
C55 C56 1.380(3) . ?
C56 F56 1.361(3) . ?

loop_
_geom_hbond_atom_site_label_D
_geom_hbond_atom_site_label_H
_geom_hbond_atom_site_label_A
_geom_hbond_distance_DH
_geom_hbond_distance_HA
_geom_hbond_distance_DA
_geom_hbond_angle_DHA
_geom_hbond_site_symmetry_A
C36 H36A F46 0.98 2.48 3.279(3) 138.7 3_666
N4 H04 F56 0.89(3) 2.40(3) 3.055(2) 131(2) 3_666
N3 H03 F16 0.80(3) 2.47(3) 3.241(2) 162(3) 2
C5 H5A F12 0.98 2.40 3.331(3) 159.3 3_556
N1 H01 F22 0.81(3) 2.29(3) 2.871(2) 129(3) 3_556
